data_4508707
loop_
_publ_author_name
'Niu, Weijun'
'Smith, Mark D.'
'Lavigne, John J.'

_publ_section_title
;
 Substituent Effects on the Structure and Supramolecular Assembly of
 Bis(dioxaborole)s Derived from 1,2,4,5-Tetrahydroxybenzene
;
_journal_issue 6
_journal_name_full 'Crystal Growth &amp; Design'
_journal_page_first 1274
_journal_paper_doi 10.1021/cg0601148
_journal_volume 6
_journal_year 2006
_chemical_formula_moiety 'C24 H24 B2 O6'
_chemical_formula_sum 'C24 H24 B2 O6'
_chemical_formula_weight 430.05
_chemical_name_systematic
; 
 ? 
;
_space_group_IT_number 2
_symmetry_cell_setting triclinic
_symmetry_space_group_name_Hall '-P 1'
_symmetry_space_group_name_H-M 'P -1'
_atom_sites_solution_hydrogens geom
_atom_sites_solution_primary direct
_atom_sites_solution_secondary difmap
_audit_creation_method SHELXL-97
_cell_angle_alpha 83.340(4)
_cell_angle_beta 88.191(4)
_cell_angle_gamma 68.800(3)
_cell_formula_units_Z 1
_cell_length_a 5.8840(11)
_cell_length_b 6.1283(12)
_cell_length_c 15.614(3)
_cell_measurement_reflns_used 3238
_cell_measurement_temperature 150(1)
_cell_measurement_theta_max 26.378
_cell_measurement_theta_min 2.627
_cell_volume 521.35(17)
_computing_cell_refinement 'SAINT+ NT V6.22 (Bruker, 2001)'
_computing_data_collection 'SMART NT V5.625 (Bruker, 1998)'
_computing_data_reduction 'SAINT+ NT V6.22'
_computing_molecular_graphics 'SHELXTL V6.1 (Sheldrick, 2000)'
_computing_publication_material 'SHELXTL V6.1'
_computing_structure_refinement 'SHELXL-97 (Sheldrick, 1997)'
_computing_structure_solution 'SHELXS-97 (Sheldrick, 1990)'
_diffrn_ambient_temperature 150(1)
_diffrn_measured_fraction_theta_full 0.999
_diffrn_measured_fraction_theta_max 0.999
_diffrn_measurement_device_type 'Bruker SMART APEX CCD diffractometer'
_diffrn_measurement_method 'omega scans'
_diffrn_radiation_monochromator graphite
_diffrn_radiation_source 'fine-focus sealed tube'
_diffrn_radiation_type MoK\a
_diffrn_radiation_wavelength 0.71073
_diffrn_reflns_av_R_equivalents 0.0323
_diffrn_reflns_av_sigmaI/netI 0.0352
_diffrn_reflns_limit_h_max 6
_diffrn_reflns_limit_h_min -6
_diffrn_reflns_limit_k_max 7
_diffrn_reflns_limit_k_min -7
_diffrn_reflns_limit_l_max 18
_diffrn_reflns_limit_l_min -18
_diffrn_reflns_number 4189
_diffrn_reflns_theta_full 25.02
_diffrn_reflns_theta_max 25.02
_diffrn_reflns_theta_min 2.63
_diffrn_standards_decay_% none
_exptl_absorpt_coefficient_mu 0.096
_exptl_absorpt_correction_type none
_exptl_crystal_colour colorless
_exptl_crystal_density_diffrn 1.370
_exptl_crystal_density_method 'not measured'
_exptl_crystal_description plate
_exptl_crystal_F_000 226
_exptl_crystal_size_max 0.40
_exptl_crystal_size_mid 0.26
_exptl_crystal_size_min 0.08
_refine_diff_density_max 0.246
_refine_diff_density_min -0.193
_refine_diff_density_rms 0.042
_refine_ls_extinction_coef 0.031(6)
_refine_ls_extinction_expression Fc^*^=kFc[1+0.001xFc^2^\l^3^/sin(2\q)]^-1/4^
_refine_ls_extinction_method SHELXL
_refine_ls_goodness_of_fit_ref 1.043
_refine_ls_hydrogen_treatment refU
_refine_ls_matrix_type full
_refine_ls_number_parameters 160
_refine_ls_number_reflns 1826
_refine_ls_number_restraints 0
_refine_ls_restrained_S_all 1.043
_refine_ls_R_factor_all 0.0404
_refine_ls_R_factor_gt 0.0359
_refine_ls_shift/su_max 0.000
_refine_ls_shift/su_mean 0.000
_refine_ls_structure_factor_coef Fsqd
_refine_ls_weighting_details 'calc w=1/[\s^2^(Fo^2^)+(0.0495P)^2^+0.0683P] where P=(Fo^2^+2Fc^2^)/3'
_refine_ls_weighting_scheme calc
_refine_ls_wR_factor_gt 0.0890
_refine_ls_wR_factor_ref 0.0921
_reflns_number_gt 1621
_reflns_number_total 1826
_reflns_threshold_expression >2sigma(I)
_cod_data_source_file cg0601148sup1.cif
_cod_data_source_block 2
_cod_depositor_comments
;
The following automatic conversions were performed:

'_symmetry_cell_setting' value 'Triclinic' changed to 'triclinic'
according to /home/saulius/struct/CIF-dictionaries/cif_core.dic
dictionary named 'cif_core.dic' version 2.4.2 from 2011-04-26.

Automatic conversion script
Id: cif_fix_values 1891 2012-01-12 08:04:46Z andrius 
;
_cod_original_cell_volume 521.36(17)
_cod_database_code 4508707

loop_
_symmetry_equiv_pos_as_xyz
'x, y, z'
'-x, -y, -z'

loop_
_atom_site_label
_atom_site_type_symbol
_atom_site_fract_x
_atom_site_fract_y
_atom_site_fract_z
_atom_site_U_iso_or_equiv
_atom_site_adp_type
_atom_site_occupancy
_atom_site_symmetry_multiplicity
_atom_site_calc_flag
_atom_site_refinement_flags
B1 B 0.4841(3) 0.6057(3) 0.38062(9) 0.0226(3) Uani 1 1 d .
O1 O 0.28277(16) 0.79990(15) 0.39780(5) 0.0236(3) Uani 1 1 d .
O2 O 0.69327(16) 0.60127(15) 0.42153(6) 0.0245(3) Uani 1 1 d .
O3 O 0.48577(16) -0.05887(16) 0.15300(6) 0.0272(3) Uani 1 1 d .
C1 C 0.2401(2) 1.1254(2) 0.48555(8) 0.0226(3) Uani 1 1 d .
H1 H 0.0702 1.2077 0.4763 0.028(4) Uiso 1 1 calc R
C2 C 0.3700(2) 0.9201(2) 0.45082(8) 0.0211(3) Uani 1 1 d .
C3 C 0.6175(2) 0.8010(2) 0.46485(8) 0.0211(3) Uani 1 1 d .
C4 C 0.4845(2) 0.4186(2) 0.32316(8) 0.0223(3) Uani 1 1 d .
C5 C 0.2725(2) 0.4244(2) 0.28281(8) 0.0250(3) Uani 1 1 d .
H5 H 0.1209 0.5428 0.2938 0.032(4) Uiso 1 1 calc R
C6 C 0.2792(2) 0.2626(2) 0.22772(8) 0.0246(3) Uani 1 1 d .
H6 H 0.1331 0.2713 0.2008 0.031(4) Uiso 1 1 calc R
C7 C 0.4992(2) 0.0856(2) 0.21114(8) 0.0225(3) Uani 1 1 d .
C8 C 0.7104(2) 0.0688(2) 0.25348(8) 0.0240(3) Uani 1 1 d .
H8 H 0.8601 -0.0551 0.2450 0.027(4) Uiso 1 1 calc R
C9 C 0.7001(2) 0.2350(2) 0.30818(8) 0.0237(3) Uani 1 1 d .
H9 H 0.8454 0.2232 0.3364 0.025(4) Uiso 1 1 calc R
C10 C 0.7055(2) -0.2475(2) 0.13201(9) 0.0252(3) Uani 1 1 d .
H10 H 0.7963 -0.3324 0.1863 0.023(3) Uiso 1 1 calc R
C11 C 0.8683(3) -0.1541(3) 0.07377(10) 0.0363(4) Uani 1 1 d .
H11A H 0.7850 -0.0843 0.0184 0.048(5) Uiso 1 1 calc R
H11B H 1.0207 -0.2836 0.0642 0.046(5) Uiso 1 1 calc R
H11C H 0.9044 -0.0339 0.1010 0.047(5) Uiso 1 1 calc R
C12 C 0.6202(3) -0.4113(2) 0.08856(9) 0.0322(4) Uani 1 1 d .
H12A H 0.5107 -0.4639 0.1270 0.044(4) Uiso 1 1 calc R
H12B H 0.7612 -0.5482 0.0754 0.034(4) Uiso 1 1 calc R
H12C H 0.5330 -0.3286 0.0350 0.042(4) Uiso 1 1 calc R

loop_
_atom_site_aniso_label
_atom_site_aniso_U_11
_atom_site_aniso_U_22
_atom_site_aniso_U_33
_atom_site_aniso_U_23
_atom_site_aniso_U_13
_atom_site_aniso_U_12
B1 0.0231(8) 0.0226(8) 0.0223(7) -0.0017(6) 0.0011(6) -0.0088(6)
O1 0.0222(5) 0.0239(5) 0.0264(5) -0.0097(4) -0.0012(4) -0.0080(4)
O2 0.0230(5) 0.0220(5) 0.0280(5) -0.0099(4) -0.0004(4) -0.0054(4)
O3 0.0246(5) 0.0257(5) 0.0321(5) -0.0134(4) -0.0018(4) -0.0068(4)
C1 0.0192(7) 0.0236(7) 0.0239(7) -0.0048(5) 0.0001(5) -0.0056(5)
C2 0.0223(7) 0.0222(7) 0.0209(7) -0.0043(5) 0.0002(5) -0.0098(6)
C3 0.0235(7) 0.0192(7) 0.0206(7) -0.0060(5) 0.0021(5) -0.0066(6)
C4 0.0239(7) 0.0217(7) 0.0210(7) -0.0028(5) 0.0013(5) -0.0078(6)
C5 0.0219(7) 0.0228(7) 0.0286(7) -0.0064(6) 0.0015(6) -0.0050(6)
C6 0.0203(7) 0.0257(7) 0.0286(7) -0.0057(6) -0.0023(6) -0.0082(6)
C7 0.0266(7) 0.0197(7) 0.0230(7) -0.0048(5) 0.0007(5) -0.0096(6)
C8 0.0207(7) 0.0211(7) 0.0282(7) -0.0058(5) 0.0001(5) -0.0042(6)
C9 0.0224(7) 0.0252(7) 0.0251(7) -0.0053(5) -0.0023(5) -0.0094(6)
C10 0.0250(7) 0.0208(7) 0.0274(7) -0.0074(5) 0.0005(6) -0.0040(6)
C11 0.0378(9) 0.0374(9) 0.0377(9) -0.0122(7) 0.0081(7) -0.0166(7)
C12 0.0387(9) 0.0256(8) 0.0333(8) -0.0108(6) 0.0016(7) -0.0109(7)

loop_
_atom_type_symbol
_atom_type_description
_atom_type_scat_dispersion_real
_atom_type_scat_dispersion_imag
_atom_type_scat_source
C C 0.0033 0.0016 'International Tables Vol C Tables 4.2.6.8 and 6.1.1.4'
H H 0.0000 0.0000 'International Tables Vol C Tables 4.2.6.8 and 6.1.1.4'
B B 0.0013 0.0007 'International Tables Vol C Tables 4.2.6.8 and 6.1.1.4'
O O 0.0106 0.0060 'International Tables Vol C Tables 4.2.6.8 and 6.1.1.4'

loop_
_geom_angle_atom_site_label_1
_geom_angle_atom_site_label_2
_geom_angle_atom_site_label_3
_geom_angle
_geom_angle_site_symmetry_1
_geom_angle_site_symmetry_3
O1 B1 O2 111.31(12) . .
O1 B1 C4 125.68(13) . .
O2 B1 C4 123.01(12) . .
B1 O1 C2 105.24(10) . .
C3 O2 B1 105.10(10) . .
C7 O3 C10 119.02(10) . .
C2 C1 C3 112.97(12) . 2_676
C2 C1 H1 123.5 . .
C3 C1 H1 123.5 2_676 .
C1 C2 C3 123.13(12) . .
C1 C2 O1 127.64(12) . .
C3 C2 O1 109.23(11) . .
C1 C3 C2 123.90(12) 2_676 .
C1 C3 O2 126.98(11) 2_676 .
C2 C3 O2 109.12(11) . .
C9 C4 C5 116.99(12) . .
C9 C4 B1 120.60(12) . .
C5 C4 B1 122.40(12) . .
C6 C5 C4 121.47(12) . .
C6 C5 H5 119.3 . .
C4 C5 H5 119.3 . .
C5 C6 C7 120.41(12) . .
C5 C6 H6 119.8 . .
C7 C6 H6 119.8 . .
O3 C7 C8 125.36(12) . .
O3 C7 C6 115.34(12) . .
C8 C7 C6 119.30(12) . .
C9 C8 C7 119.32(12) . .
C9 C8 H8 120.3 . .
C7 C8 H8 120.3 . .
C8 C9 C4 122.39(13) . .
C8 C9 H9 118.8 . .
C4 C9 H9 118.8 . .
O3 C10 C12 105.45(11) . .
O3 C10 C11 111.28(11) . .
C12 C10 C11 111.51(11) . .
O3 C10 H10 109.5 . .
C12 C10 H10 109.5 . .
C11 C10 H10 109.5 . .
C10 C11 H11A 109.5 . .
C10 C11 H11B 109.5 . .
H11A C11 H11B 109.5 . .
C10 C11 H11C 109.5 . .
H11A C11 H11C 109.5 . .
H11B C11 H11C 109.5 . .
C10 C12 H12A 109.5 . .
C10 C12 H12B 109.5 . .
H12A C12 H12B 109.5 . .
C10 C12 H12C 109.5 . .
H12A C12 H12C 109.5 . .
H12B C12 H12C 109.5 . .

loop_
_geom_bond_atom_site_label_1
_geom_bond_atom_site_label_2
_geom_bond_distance
_geom_bond_site_symmetry_2
B1 O1 1.3878(17) .
B1 O2 1.3949(18) .
B1 C4 1.535(2) .
O1 C2 1.3900(15) .
O2 C3 1.3900(15) .
O3 C7 1.3622(15) .
O3 C10 1.4476(15) .
C1 C2 1.3779(17) .
C1 C3 1.3786(18) 2_676
C1 H1 0.9500 .
C2 C3 1.3844(18) .
C3 C1 1.3786(18) 2_676
C4 C9 1.3927(18) .
C4 C5 1.4023(19) .
C5 C6 1.3760(18) .
C5 H5 0.9500 .
C6 C7 1.3956(18) .
C6 H6 0.9500 .
C7 C8 1.3911(19) .
C8 C9 1.3871(18) .
C8 H8 0.9500 .
C9 H9 0.9500 .
C10 C12 1.5051(19) .
C10 C11 1.5139(19) .
C10 H10 1.0000 .
C11 H11A 0.9800 .
C11 H11B 0.9800 .
C11 H11C 0.9800 .
C12 H12A 0.9800 .
C12 H12B 0.9800 .
C12 H12C 0.9800 .

loop_
_geom_torsion_atom_site_label_1
_geom_torsion_atom_site_label_2
_geom_torsion_atom_site_label_3
_geom_torsion_atom_site_label_4
_geom_torsion
_geom_torsion_site_symmetry_1
_geom_torsion_site_symmetry_4
O2 B1 O1 C2 0.17(14) . .
C4 B1 O1 C2 -178.84(12) . .
O1 B1 O2 C3 -0.41(14) . .
C4 B1 O2 C3 178.64(12) . .
C3 C1 C2 C3 0.2(2) 2_676 .
C3 C1 C2 O1 -179.63(11) 2_676 .
B1 O1 C2 C1 179.97(12) . .
B1 O1 C2 C3 0.14(13) . .
C1 C2 C3 C1 -0.2(2) . 2_676
O1 C2 C3 C1 179.64(11) . 2_676
C1 C2 C3 O2 179.76(11) . .
O1 C2 C3 O2 -0.40(14) . .
B1 O2 C3 C1 -179.55(12) . 2_676
B1 O2 C3 C2 0.48(13) . .
O1 B1 C4 C9 177.78(12) . .
O2 B1 C4 C9 -1.1(2) . .
O1 B1 C4 C5 -1.5(2) . .
O2 B1 C4 C5 179.62(12) . .
C9 C4 C5 C6 -2.96(19) . .
B1 C4 C5 C6 176.32(12) . .
C4 C5 C6 C7 0.6(2) . .
C10 O3 C7 C8 0.07(19) . .
C10 O3 C7 C6 -179.96(11) . .
C5 C6 C7 O3 -177.48(11) . .
C5 C6 C7 C8 2.5(2) . .
O3 C7 C8 C9 176.93(11) . .
C6 C7 C8 C9 -3.0(2) . .
C7 C8 C9 C4 0.6(2) . .
C5 C4 C9 C8 2.39(19) . .
B1 C4 C9 C8 -176.90(12) . .
C7 O3 C10 C12 163.94(10) . .
C7 O3 C10 C11 -75.00(14) . .
